data_2225088
loop_
_publ_author_name
'Choi, Hong Dae'
'Seo, Pil Ja'
'Son, Byeng Wha'
'Lee, Uk'

_publ_section_title
;
 5-Chloro-3-ethylsulfinyl-2-(4-fluorophenyl)-1-benzofuran
;
_journal_coeditor_code PK2225
_journal_issue 2
_journal_name_full 'Acta Crystallographica Section E'
_journal_page_first o402
_journal_paper_doi 10.1107/S1600536810001728
_journal_volume 66
_journal_year 2010
_chemical_formula_iupac 'C16 H12 Cl F O2 S'
_chemical_formula_moiety 'C16 H12 Cl F O2 S'
_chemical_formula_sum 'C16 H12 Cl F O2 S'
_chemical_formula_weight 322.77
_chemical_name_systematic
;
5-Chloro-3-ethylsulfinyl-2-(4-fluorophenyl)-1-benzofuran
;
_space_group_IT_number 2
_symmetry_cell_setting triclinic
_symmetry_space_group_name_Hall '-P 1'
_symmetry_space_group_name_H-M 'P -1'
_atom_sites_solution_hydrogens difmap
_atom_sites_solution_primary direct
_atom_sites_solution_secondary difmap
_cell_angle_alpha 101.6300(10)
_cell_angle_beta 99.3010(10)
_cell_angle_gamma 104.4710(10)
_cell_formula_units_Z 2
_cell_length_a 7.28430(10)
_cell_length_b 9.45900(10)
_cell_length_c 10.7717(2)
_cell_measurement_reflns_used 8228
_cell_measurement_temperature 100(2)
_cell_measurement_theta_max 27.53
_cell_measurement_theta_min 2.30
_cell_volume 686.082(18)
_computing_cell_refinement 'SAINT (Bruker, 2009)'
_computing_data_collection 'APEX2 (Bruker, 2009)'
_computing_data_reduction 'SAINT (Bruker, 2009)'
_computing_molecular_graphics 'ORTEP-3 (Farrugia, 1997) and DIAMOND (Brandenburg, 1998)'
_computing_publication_material 'SHELXL97 (Sheldrick, 2008)'
_computing_structure_refinement 'SHELXL97 (Sheldrick, 2008)'
_computing_structure_solution 'SHELXS97 (Sheldrick, 2008)'
_diffrn_ambient_temperature 100(2)
_diffrn_detector_area_resol_mean 10.0
_diffrn_measured_fraction_theta_full 0.999
_diffrn_measured_fraction_theta_max 0.999
_diffrn_measurement_device_type 'Bruker SMART APEXII CCD'
_diffrn_measurement_method '\f and \w scans'
_diffrn_radiation_monochromator 'Bruker HELIOS graded multilayer optics'
_diffrn_radiation_source 'Rotating Anode'
_diffrn_radiation_type MoK\a
_diffrn_radiation_wavelength 0.71073
_diffrn_reflns_av_R_equivalents 0.0225
_diffrn_reflns_av_sigmaI/netI 0.0165
_diffrn_reflns_limit_h_max 8
_diffrn_reflns_limit_h_min -8
_diffrn_reflns_limit_k_max 11
_diffrn_reflns_limit_k_min -11
_diffrn_reflns_limit_l_max 13
_diffrn_reflns_limit_l_min -13
_diffrn_reflns_number 10971
_diffrn_reflns_theta_full 26.00
_diffrn_reflns_theta_max 26.00
_diffrn_reflns_theta_min 1.98
_diffrn_standards_number 0
_exptl_absorpt_coefficient_mu 0.443
_exptl_absorpt_correction_T_max 0.746
_exptl_absorpt_correction_T_min 0.685
_exptl_absorpt_correction_type multi-scan
_exptl_absorpt_process_details '(SADABS; Bruker, 2009)'
_exptl_crystal_colour colourless
_exptl_crystal_density_diffrn 1.562
_exptl_crystal_density_method 'not measured'
_exptl_crystal_description block
_exptl_crystal_F_000 332
_exptl_crystal_size_max 0.357
_exptl_crystal_size_mid 0.284
_exptl_crystal_size_min 0.215
_refine_diff_density_max 0.533
_refine_diff_density_min -0.297
_refine_ls_extinction_method none
_refine_ls_goodness_of_fit_ref 1.063
_refine_ls_hydrogen_treatment constr
_refine_ls_matrix_type full
_refine_ls_number_parameters 190
_refine_ls_number_reflns 2692
_refine_ls_number_restraints 0
_refine_ls_restrained_S_all 1.063
_refine_ls_R_factor_all 0.0346
_refine_ls_R_factor_gt 0.0330
_refine_ls_shift/su_max 0.000
_refine_ls_shift/su_max_lt 0.001
_refine_ls_shift/su_mean 0.000
_refine_ls_structure_factor_coef Fsqd
_refine_ls_weighting_details 'calc w=1/[\s^2^(Fo^2^)+(0.0438P)^2^+0.4635P] where P=(Fo^2^+2Fc^2^)/3'
_refine_ls_weighting_scheme calc
_refine_ls_wR_factor_gt 0.0869
_refine_ls_wR_factor_ref 0.0881
_reflns_number_gt 2549
_reflns_number_total 2692
_reflns_threshold_expression I>2\s(I)
_cod_data_source_file pk2225.cif
_cod_data_source_block I
_cod_original_cell_volume 686.082(17)
_cod_database_code 2225088
_cod_database_fobs_code 2225088

loop_
_symmetry_equiv_pos_as_xyz
'x, y, z'
'-x, -y, -z'

loop_
_atom_site_type_symbol
_atom_site_label
_atom_site_fract_x
_atom_site_fract_y
_atom_site_fract_z
_atom_site_U_iso_or_equiv
_atom_site_adp_type
_atom_site_calc_flag
_atom_site_refinement_flags
_atom_site_occupancy
_atom_site_disorder_assembly
_atom_site_disorder_group
S S 0.45255(6) 0.80712(5) 0.40708(4) 0.02482(13) Uani d . 1 . .
Cl Cl 0.28282(7) 0.27078(5) -0.05264(4) 0.03514(14) Uani d . 1 . .
F F 0.25946(19) 0.84365(15) 1.02077(10) 0.0444(3) Uani d . 1 . .
O O1 0.20936(16) 0.41731(12) 0.48378(11) 0.0220(2) Uani d . 1 . .
O O2 0.5927(2) 0.79848(16) 0.32129(14) 0.0365(3) Uani d . 1 . .
C C1 0.3394(2) 0.62050(18) 0.41357(15) 0.0206(3) Uani d . 1 . .
C C2 0.2984(2) 0.48819(18) 0.30777(15) 0.0208(3) Uani d . 1 . .
C C3 0.3201(2) 0.46061(19) 0.17918(16) 0.0237(3) Uani d . 1 . .
H H3 0.3723 0.5387 0.1430 0.028 Uiso calc R 1 . .
C C4 0.2602(2) 0.3116(2) 0.10851(16) 0.0258(4) Uani d . 1 . .
C C5 0.1846(3) 0.1912(2) 0.16042(17) 0.0285(4) Uani d . 1 . .
H H5 0.1486 0.0927 0.1093 0.034 Uiso calc R 1 . .
C C6 0.1631(3) 0.21813(19) 0.28749(17) 0.0258(4) Uani d . 1 . .
H H6 0.1129 0.1399 0.3240 0.031 Uiso calc R 1 . .
C C7 0.2202(2) 0.36738(18) 0.35738(15) 0.0212(3) Uani d . 1 . .
C C8 0.2840(2) 0.57255(18) 0.51702(16) 0.0206(3) Uani d . 1 . .
C C9 0.2817(2) 0.64559(19) 0.64935(15) 0.0213(3) Uani d . 1 . .
C C10 0.2304(2) 0.5573(2) 0.73545(17) 0.0261(4) Uani d . 1 . .
H H10 0.2019 0.4529 0.7085 0.031 Uiso calc R 1 . .
C C11 0.2220(3) 0.6242(2) 0.86001(17) 0.0304(4) Uani d . 1 . .
H H11 0.1849 0.5657 0.9166 0.036 Uiso calc R 1 . .
C C12 0.2694(3) 0.7788(2) 0.89875(16) 0.0304(4) Uani d . 1 . .
C C13 0.3240(3) 0.8701(2) 0.81899(17) 0.0306(4) Uani d . 1 . .
H H13 0.3575 0.9745 0.8485 0.037 Uiso calc R 1 . .
C C14 0.3279(2) 0.8025(2) 0.69353(17) 0.0262(4) Uani d . 1 . .
H H14 0.3620 0.8624 0.6374 0.031 Uiso calc R 1 . .
C C15 0.2417(3) 0.8367(2) 0.31295(17) 0.0275(4) Uani d . 1 . .
H H15A 0.2831 0.9250 0.2801 0.033 Uiso calc R 1 . .
H H15B 0.1812 0.7504 0.2390 0.033 Uiso calc R 1 . .
C C16 0.0937(3) 0.8588(2) 0.39391(19) 0.0300(4) Uani d . 1 . .
H H16A 0.1526 0.9452 0.4664 0.036 Uiso calc R 1 . .
H H16B 0.0505 0.7708 0.4251 0.036 Uiso calc R 1 . .
H H16C -0.0155 0.8743 0.3413 0.036 Uiso calc R 1 . .

loop_
_atom_site_aniso_label
_atom_site_aniso_U_11
_atom_site_aniso_U_22
_atom_site_aniso_U_33
_atom_site_aniso_U_12
_atom_site_aniso_U_13
_atom_site_aniso_U_23
S 0.0245(2) 0.0222(2) 0.0283(2) 0.00369(16) 0.00953(17) 0.00866(16)
Cl 0.0472(3) 0.0381(3) 0.0213(2) 0.0177(2) 0.00961(18) 0.00222(18)
F 0.0576(8) 0.0547(8) 0.0209(5) 0.0212(6) 0.0129(5) 0.0003(5)
O1 0.0256(6) 0.0205(6) 0.0219(6) 0.0071(5) 0.0080(4) 0.0070(4)
O2 0.0333(7) 0.0367(7) 0.0437(8) 0.0072(6) 0.0211(6) 0.0138(6)
C1 0.0200(8) 0.0200(8) 0.0226(8) 0.0061(6) 0.0062(6) 0.0059(6)
C2 0.0187(7) 0.0223(8) 0.0226(8) 0.0081(6) 0.0050(6) 0.0052(6)
C3 0.0234(8) 0.0275(9) 0.0226(8) 0.0098(7) 0.0072(6) 0.0071(7)
C4 0.0265(8) 0.0315(9) 0.0214(8) 0.0136(7) 0.0063(6) 0.0041(7)
C5 0.0303(9) 0.0240(8) 0.0296(9) 0.0114(7) 0.0039(7) 0.0012(7)
C6 0.0274(8) 0.0210(8) 0.0303(9) 0.0083(7) 0.0068(7) 0.0072(7)
C7 0.0213(8) 0.0234(8) 0.0215(8) 0.0095(6) 0.0063(6) 0.0062(6)
C8 0.0187(7) 0.0200(8) 0.0241(8) 0.0068(6) 0.0051(6) 0.0060(6)
C9 0.0184(7) 0.0258(8) 0.0203(8) 0.0075(6) 0.0043(6) 0.0057(6)
C10 0.0275(9) 0.0284(9) 0.0242(8) 0.0093(7) 0.0067(7) 0.0082(7)
C11 0.0324(9) 0.0401(10) 0.0237(9) 0.0131(8) 0.0095(7) 0.0135(8)
C12 0.0298(9) 0.0432(11) 0.0183(8) 0.0152(8) 0.0057(7) 0.0019(7)
C13 0.0320(9) 0.0289(9) 0.0280(9) 0.0096(7) 0.0065(7) 0.0005(7)
C14 0.0271(9) 0.0269(9) 0.0248(8) 0.0070(7) 0.0077(7) 0.0063(7)
C15 0.0343(9) 0.0255(9) 0.0254(8) 0.0103(7) 0.0072(7) 0.0100(7)
C16 0.0256(9) 0.0284(9) 0.0375(10) 0.0088(7) 0.0076(7) 0.0102(7)

loop_
_atom_type_symbol
_atom_type_description
_atom_type_scat_dispersion_real
_atom_type_scat_dispersion_imag
_atom_type_scat_source
C C 0.0033 0.0016 'International Tables Vol C Tables 4.2.6.8 and 6.1.1.4'
H H 0.0000 0.0000 'International Tables Vol C Tables 4.2.6.8 and 6.1.1.4'
O O 0.0106 0.0060 'International Tables Vol C Tables 4.2.6.8 and 6.1.1.4'
F F 0.0171 0.0103 'International Tables Vol C Tables 4.2.6.8 and 6.1.1.4'
S S 0.1246 0.1234 'International Tables Vol C Tables 4.2.6.8 and 6.1.1.4'
Cl Cl 0.1484 0.1585 'International Tables Vol C Tables 4.2.6.8 and 6.1.1.4'

loop_
_geom_angle_atom_site_label_1
_geom_angle_atom_site_label_2
_geom_angle_atom_site_label_3
_geom_angle_site_symmetry_1
_geom_angle_site_symmetry_3
_geom_angle
_geom_angle_publ_flag
C4 Cl O2 . 2_665 168.98(6) ?
O2 S C1 . . 107.41(8) ?
O2 S C15 . . 106.84(8) ?
C1 S C15 . . 97.19(8) ?
C7 O1 C8 . . 106.92(12) ?
C8 C1 C2 . . 107.26(14) ?
C8 C1 S . . 128.13(13) ?
C2 C1 S . . 124.54(12) ?
C7 C2 C3 . . 119.43(15) ?
C7 C2 C1 . . 105.04(14) ?
C3 C2 C1 . . 135.52(16) ?
C4 C3 C2 . . 116.69(15) ?
C4 C3 H3 . . 121.7 ?
C2 C3 H3 . . 121.7 ?
C3 C4 C5 . . 123.17(16) ?
C3 C4 Cl . . 118.61(14) ?
C5 C4 Cl . . 118.21(13) ?
C6 C5 C4 . . 120.24(16) ?
C6 C5 H5 . . 119.9 ?
C4 C5 H5 . . 119.9 ?
C7 C6 C5 . . 116.50(16) ?
C7 C6 H6 . . 121.7 ?
C5 C6 H6 . . 121.7 ?
O1 C7 C6 . . 125.40(15) ?
O1 C7 C2 . . 110.66(14) ?
C6 C7 C2 . . 123.94(15) ?
C1 C8 O1 . . 110.11(14) ?
C1 C8 C9 . . 135.48(15) ?
O1 C8 C9 . . 114.40(13) ?
C14 C9 C10 . . 118.46(15) ?
C14 C9 C8 . . 121.88(15) ?
C10 C9 C8 . . 119.66(15) ?
C11 C10 C9 . . 120.48(17) ?
C11 C10 H10 . . 119.8 ?
C9 C10 H10 . . 119.8 ?
C12 C11 C10 . . 118.76(16) ?
C12 C11 H11 . . 120.6 ?
C10 C11 H11 . . 120.6 ?
F C12 C13 . . 118.64(17) ?
F C12 C11 . . 118.45(17) ?
C13 C12 C11 . . 122.91(16) ?
C12 C13 C14 . . 118.13(17) ?
C12 C13 H13 . . 120.9 ?
C14 C13 H13 . . 120.9 ?
C13 C14 C9 . . 121.24(16) ?
C13 C14 H14 . . 119.4 ?
C9 C14 H14 . . 119.4 ?
C16 C15 S . . 111.69(12) ?
C16 C15 H15A . . 109.3 ?
S C15 H15A . . 109.3 ?
C16 C15 H15B . . 109.3 ?
S C15 H15B . . 109.3 ?
H15A C15 H15B . . 107.9 ?
C15 C16 H16A . . 109.5 ?
C15 C16 H16B . . 109.5 ?
H16A C16 H16B . . 109.5 ?
C15 C16 H16C . . 109.5 ?
H16A C16 H16C . . 109.5 ?
H16B C16 H16C . . 109.5 ?

loop_
_geom_bond_atom_site_label_1
_geom_bond_atom_site_label_2
_geom_bond_site_symmetry_2
_geom_bond_distance
_geom_bond_publ_flag
Cl O2 2_665 3.1630(10) ?
S O2 . 1.4890(10) ?
S C1 . 1.772(2) ?
S C15 . 1.8142(18) ?
Cl C4 . 1.745(2) ?
F C12 . 1.355(2) ?
O1 C7 . 1.370(2) ?
O1 C8 . 1.381(2) ?
C1 C8 . 1.367(2) ?
C1 C2 . 1.443(2) ?
C2 C7 . 1.391(2) ?
C2 C3 . 1.399(2) ?
C3 C4 . 1.382(2) ?
C3 H3 . 0.9300 ?
C4 C5 . 1.398(3) ?
C5 C6 . 1.383(2) ?
C5 H5 . 0.9300 ?
C6 C7 . 1.382(2) ?
C6 H6 . 0.9300 ?
C8 C9 . 1.458(2) ?
C9 C14 . 1.398(2) ?
C9 C10 . 1.402(2) ?
C10 C11 . 1.381(2) ?
C10 H10 . 0.9300 ?
C11 C12 . 1.373(3) ?
C11 H11 . 0.9300 ?
C12 C13 . 1.371(3) ?
C13 C14 . 1.382(2) ?
C13 H13 . 0.9300 ?
C14 H14 . 0.9300 ?
C15 C16 . 1.520(2) ?
C15 H15A . 0.9700 ?
C15 H15B . 0.9700 ?
C16 H16A . 0.9600 ?
C16 H16B . 0.9600 ?
C16 H16C . 0.9600 ?

loop_
_geom_torsion_atom_site_label_1
_geom_torsion_atom_site_label_2
_geom_torsion_atom_site_label_3
_geom_torsion_atom_site_label_4
_geom_torsion_site_symmetry_1
_geom_torsion_site_symmetry_2
_geom_torsion_site_symmetry_3
_geom_torsion_site_symmetry_4
_geom_torsion
_geom_torsion_publ_flag
O2 S C1 C8 . . . . 143.68(15) ?
C15 S C1 C8 . . . . -106.11(16) ?
O2 S C1 C2 . . . . -32.81(16) ?
C15 S C1 C2 . . . . 77.40(15) ?
C8 C1 C2 C7 . . . . -0.29(17) ?
S C1 C2 C7 . . . . 176.82(12) ?
C8 C1 C2 C3 . . . . 179.92(18) ?
S C1 C2 C3 . . . . -3.0(3) ?
C7 C2 C3 C4 . . . . 0.2(2) ?
C1 C2 C3 C4 . . . . 179.97(17) ?
C2 C3 C4 C5 . . . . -1.2(2) ?
C2 C3 C4 Cl . . . . 179.67(12) ?
C3 C4 C5 C6 . . . . 1.2(3) ?
Cl C4 C5 C6 . . . . -179.67(13) ?
C4 C5 C6 C7 . . . . -0.1(3) ?
C8 O1 C7 C6 . . . . 178.85(15) ?
C8 O1 C7 C2 . . . . -0.78(17) ?
C5 C6 C7 O1 . . . . 179.54(15) ?
C5 C6 C7 C2 . . . . -0.9(3) ?
C3 C2 C7 O1 . . . . -179.50(13) ?
C1 C2 C7 O1 . . . . 0.67(17) ?
C3 C2 C7 C6 . . . . 0.9(2) ?
C1 C2 C7 C6 . . . . -178.98(15) ?
C2 C1 C8 O1 . . . . -0.18(18) ?
S C1 C8 O1 . . . . -177.16(11) ?
C2 C1 C8 C9 . . . . -178.51(17) ?
S C1 C8 C9 . . . . 4.5(3) ?
C7 O1 C8 C1 . . . . 0.59(17) ?
C7 O1 C8 C9 . . . . 179.30(13) ?
C1 C8 C9 C14 . . . . 6.7(3) ?
O1 C8 C9 C14 . . . . -171.53(14) ?
C1 C8 C9 C10 . . . . -173.73(18) ?
O1 C8 C9 C10 . . . . 8.0(2) ?
C14 C9 C10 C11 . . . . 1.4(2) ?
C8 C9 C10 C11 . . . . -178.16(15) ?
C9 C10 C11 C12 . . . . -1.6(3) ?
C10 C11 C12 F . . . . 179.52(16) ?
C10 C11 C12 C13 . . . . 0.4(3) ?
F C12 C13 C14 . . . . -178.07(16) ?
C11 C12 C13 C14 . . . . 1.1(3) ?
C12 C13 C14 C9 . . . . -1.3(3) ?
C10 C9 C14 C13 . . . . 0.1(3) ?
C8 C9 C14 C13 . . . . 179.63(16) ?
O2 S C15 C16 . . . . -175.89(12) ?
C1 S C15 C16 . . . . 73.42(13) ?
